data_1566387
loop_
_publ_author_name
'Birchall, Lee'
'Truccolo, Giada'
'Jackson, Lewis'
'Shepherd, Helena Jane'

_publ_section_title
;
 Co-crystallisation as a Modular Approach to the Discovery of
 Spin-Crossover Materials
;
_journal_name_full 'Chemical Science'
_journal_paper_doi 10.1039/D1SC04956A
_journal_year 2022
_chemical_formula_moiety 'C22 H18 Fe N10, 2(B F4), 2(C10 H8 N2)'
_chemical_formula_sum 'C42 H34 B2 F8 Fe N14'
_chemical_formula_weight 964.30
_space_group_crystal_system triclinic
_space_group_IT_number 2
_space_group_name_Hall '-P 1'
_space_group_name_H-M_alt 'P -1'
_atom_sites_solution_hydrogens geom
_audit_creation_date 2021-08-10
_audit_creation_method
;
Olex2 1.3
(compiled 2020.11.12 svn.r5f609507 for OlexSys, GUI svn.r6272)
;
_audit_update_record
;
2021-08-11 deposited with the CCDC.	2022-02-17 downloaded from the CCDC.
;
_cell_angle_alpha 96.133(3)
_cell_angle_beta 94.628(3)
_cell_angle_gamma 93.979(4)
_cell_formula_units_Z 2
_cell_length_a 10.2254(4)
_cell_length_b 10.1492(6)
_cell_length_c 21.6116(6)
_cell_measurement_reflns_used 6419
_cell_measurement_temperature 330.00(15)
_cell_measurement_theta_max 71.4770
_cell_measurement_theta_min 4.0940
_cell_volume 2215.84(17)
_computing_cell_refinement 'CrysAlisPro 1.171.40.67a (Rigaku OD, 2019)'
_computing_data_collection 'CrysAlisPro 1.171.40.67a (Rigaku OD, 2019)'
_computing_data_reduction 'CrysAlisPro 1.171.40.67a (Rigaku OD, 2019)'
_computing_molecular_graphics 'Olex2 1.3 (Dolomanov et al., 2009)'
_computing_publication_material 'Olex2 1.3 (Dolomanov et al., 2009)'
_computing_structure_refinement 'SHELXL 2013/4 (Sheldrick, 2015)'
_diffrn_ambient_environment air
_diffrn_ambient_temperature 330.00(15)
_diffrn_detector 'CCD plate'
_diffrn_detector_area_resol_mean 5.2887
_diffrn_detector_type AtlasS2
_diffrn_measured_fraction_theta_full 0.999
_diffrn_measured_fraction_theta_max 0.969
_diffrn_measurement_details
;
List of Runs (angles in degrees, time in seconds):

  # Type    Start    End  Width  t~exp~   \w     \q     \k     \f   Frames
#--------------------------------------------------------------------------
  1  \w    -92.00  -6.00   1.00    1.50    --  -42.16 125.00  90.00   86
  2  \w   -112.00 -18.00   1.00    1.50    --  -42.16 -57.00-120.00   94
  3  \w    -64.00  29.00   1.00    1.50    --  -42.16  57.00  30.00   93
  4  \w    -57.00  31.00   1.00    1.50    --  -42.16  38.00-180.00   88
  5  \w     29.00  95.00   1.00    6.00    --  103.72 -94.00 150.00   66
  6  \w     41.00 107.00   1.00    6.00    --  103.72 -94.00  60.00   66
  7  \w    118.00 164.00   1.00    6.00    --  103.72  45.00 -30.00   46
  8  \w     32.00 117.00   1.00    6.00    --  103.72-125.00  30.00   85
  9  \w     75.00 172.00   1.00    6.00    --  103.72  61.00-150.00   97
 10  \w     78.00 104.00   1.00    6.00    --  103.72  61.00-180.00   26
 11  \w    119.00 168.00   1.00    6.00    --  103.72  61.00-180.00   49
 12  \w     71.00 171.00   1.00    6.00    --  103.72  77.00  90.00  100
 13  \w    121.00 173.00   1.00    6.00    --  103.72 125.00  60.00   52
 14  \w     78.00 104.00   1.00    6.00    --  103.72  30.00 -60.00   26
 15  \w    142.00 171.00   1.00    6.00    --  103.72  30.00 -60.00   29
 16  \w     95.00 156.00   1.00    6.00    --  103.72 125.00  30.00   61
 17  \w     33.00 118.00   1.00    6.00    --  103.72-125.00 -90.00   85
 18  \w     31.00  75.00   1.00    6.00    --  103.72 -77.00   0.00   44
;
_diffrn_measurement_device 'four-circle diffractometer'
_diffrn_measurement_device_type 'SuperNova, Dual, Cu at home/near, AtlasS2'
_diffrn_measurement_method '\w scans'
_diffrn_orient_matrix_type 'CrysAlisPro convention (1999,Acta A55,543-557)'
_diffrn_orient_matrix_UB_11 -0.0792272056
_diffrn_orient_matrix_UB_12 -0.1356625162
_diffrn_orient_matrix_UB_13 -0.0030924640
_diffrn_orient_matrix_UB_21 0.1292717899
_diffrn_orient_matrix_UB_22 -0.0688203433
_diffrn_orient_matrix_UB_23 0.0063487711
_diffrn_orient_matrix_UB_31 -0.0013440592
_diffrn_orient_matrix_UB_32 0.0176424627
_diffrn_orient_matrix_UB_33 0.0716315980
_diffrn_radiation_monochromator mirror
_diffrn_radiation_probe x-ray
_diffrn_radiation_type 'Cu K\a'
_diffrn_radiation_wavelength 1.54184
_diffrn_reflns_av_R_equivalents 0.0398
_diffrn_reflns_av_unetI/netI 0.0457
_diffrn_reflns_Laue_measured_fraction_full 0.999
_diffrn_reflns_Laue_measured_fraction_max 0.969
_diffrn_reflns_limit_h_max 12
_diffrn_reflns_limit_h_min -12
_diffrn_reflns_limit_k_max 12
_diffrn_reflns_limit_k_min -12
_diffrn_reflns_limit_l_max 26
_diffrn_reflns_limit_l_min -22
_diffrn_reflns_number 16626
_diffrn_reflns_point_group_measured_fraction_full 0.999
_diffrn_reflns_point_group_measured_fraction_max 0.969
_diffrn_reflns_theta_full 67.684
_diffrn_reflns_theta_max 72.062
_diffrn_reflns_theta_min 4.131
_diffrn_source 'micro-focus sealed X-ray tube'
_diffrn_source_type 'SuperNova (Cu) X-ray Source'
_exptl_absorpt_coefficient_mu 3.456
_exptl_absorpt_correction_T_max 1.000
_exptl_absorpt_correction_T_min 0.137
_exptl_absorpt_correction_type gaussian
_exptl_absorpt_process_details
;
CrysAlisPro 1.171.40.67a (Rigaku Oxford Diffraction, 2019)
Numerical absorption correction based on gaussian integration over
			a multifaceted crystal model
Empirical absorption correction using spherical harmonics,
 implemented in SCALE3 ABSPACK scaling algorithm.
;
_exptl_crystal_colour red
_exptl_crystal_colour_primary red
_exptl_crystal_density_diffrn 1.445
_exptl_crystal_description block
_exptl_crystal_F_000 984
_exptl_crystal_size_max 0.366
_exptl_crystal_size_mid 0.348
_exptl_crystal_size_min 0.246
_refine_diff_density_max 0.908
_refine_diff_density_min -0.449
_refine_diff_density_rms 0.056
_refine_ls_extinction_method none
_refine_ls_goodness_of_fit_ref 1.056
_refine_ls_hydrogen_treatment constr
_refine_ls_matrix_type full
_refine_ls_number_parameters 604
_refine_ls_number_reflns 8476
_refine_ls_number_restraints 0
_refine_ls_restrained_S_all 1.056
_refine_ls_R_factor_all 0.0819
_refine_ls_R_factor_gt 0.0719
_refine_ls_shift/su_max 0.000
_refine_ls_shift/su_mean 0.000
_refine_ls_structure_factor_coef Fsqd
_refine_ls_weighting_details 'w=1/[\s^2^(Fo^2^)+(0.1202P)^2^+0.5191P] where P=(Fo^2^+2Fc^2^)/3'
_refine_ls_weighting_scheme calc
_refine_ls_wR_factor_gt 0.2011
_refine_ls_wR_factor_ref 0.2128
_reflns_Friedel_coverage 0.000
_reflns_number_gt 6971
_reflns_number_total 8476
_reflns_threshold_expression 'I > 2\s(I)'
_cod_data_source_file d1sc04956a1.cif
_cod_data_source_block ltb-106-002b_330_reduap_ref
_cod_original_cell_volume 2215.84(16)
_cod_database_code 1566387
_shelxl_version_number 2013-4
_chemical_oxdiff_formula 'Fe C42 H34 B2 F8 N14'
_chemical_oxdiff_usercomment '330 K'
_shelx_space_group_comment
;
The symmetry employed for this shelxl refinement is uniquely defined
by the following loop, which should always be used as a source of
symmetry information in preference to the above space-group names.
They are only intended as comments.
;
_reflns_odcompleteness_completeness 99.97
_reflns_odcompleteness_iscentric 1
_reflns_odcompleteness_theta 66.97
_olex2_refinement_description
;
1. Fixed Uiso
 At 1.2 times of:
  All C(H) groups, All N(H) groups
2.a Aromatic/amide H refined with riding coordinates:
 N5(H5), N6(H6), N1(H1), N10(H10), C18(H18), C17(H17), C16(H16), C7(H7),
 C10(H10A), C13(H13), C5(H5A), C11(H11), C6(H6A), C12(H12), C2(H2), C29(H29),
 C36(H36), C26(H26), C31(H31), C30(H30), C35(H35), C39(H39), C21(H21), C1(H1A),
 C32(H32), C41(H41), C25(H25), C24(H24), C40(H40), C22(H22), C34(H34), C33(H33),
  C23(H23), C42(H42)
;
_olex2_submission_special_instructions 'No special instructions were received'
_oxdiff_exptl_absorpt_empirical_details
;
Empirical correction (ABSPACK) includes:
- Absorption correction using spherical harmonics
- Frame scaling
;
_oxdiff_exptl_absorpt_empirical_full_max 1.466
_oxdiff_exptl_absorpt_empirical_full_min 0.739

loop_
_space_group_symop_operation_xyz
'x, y, z'
'-x, -y, -z'

loop_
_atom_site_label
_atom_site_type_symbol
_atom_site_fract_x
_atom_site_fract_y
_atom_site_fract_z
_atom_site_U_iso_or_equiv
_atom_site_adp_type
_atom_site_occupancy
_atom_site_site_symmetry_order
_atom_site_calc_flag
_atom_site_refinement_flags_posn
_atom_site_refinement_flags_adp
_atom_site_refinement_flags_occupancy
_atom_site_disorder_assembly
_atom_site_disorder_group
Fe1 Fe 0.23500(5) 0.18159(5) 0.75754(2) 0.05304(18) Uani 1 1 d . . . . .
F5 F 0.6973(3) 0.7711(3) 0.90934(13) 0.0972(8) Uani 1 1 d . . . . .
N3 N 0.1823(3) 0.2592(3) 0.84026(12) 0.0548(6) Uani 1 1 d . . . . .
N8 N 0.2924(3) 0.0919(3) 0.67853(12) 0.0565(6) Uani 1 1 d . . . . .
N4 N 0.3545(3) 0.0940(3) 0.82074(14) 0.0644(7) Uani 1 1 d . . . . .
N7 N 0.1047(3) 0.0144(3) 0.73927(15) 0.0668(8) Uani 1 1 d . . . . .
N2 N 0.0973(3) 0.3078(3) 0.73240(13) 0.0658(7) Uani 1 1 d . . . . .
F8 F 0.7362(4) 0.7019(4) 0.81164(14) 0.1244(12) Uani 1 1 d . . . . .
F7 F 0.7361(4) 0.5593(3) 0.8828(2) 0.1292(13) Uani 1 1 d . . . . .
N9 N 0.3875(3) 0.3095(3) 0.73904(16) 0.0686(8) Uani 1 1 d . . . . .
N5 N 0.4474(4) 0.0070(4) 0.82030(19) 0.0776(9) Uani 1 1 d . . . . .
H5 H 0.4783 -0.0280 0.7871 0.093 Uiso 1 1 calc R U . . .
N6 N 0.0062(4) -0.0454(4) 0.7664(2) 0.0857(11) Uani 1 1 d . . . . .
H6 H -0.0276 -0.0118 0.7991 0.103 Uiso 1 1 calc R U . . .
N1 N 0.0390(4) 0.3462(5) 0.67994(17) 0.0880(11) Uani 1 1 d . . . . .
H1 H 0.0567 0.3187 0.6427 0.106 Uiso 1 1 calc R U . . .
N10 N 0.4547(4) 0.4223(4) 0.7652(2) 0.0920(12) Uani 1 1 d . . . . .
H10 H 0.4358 0.4677 0.7988 0.110 Uiso 1 1 calc R U . . .
C15 C 0.2314(4) -0.0261(4) 0.65269(16) 0.0629(8) Uani 1 1 d . . . . .
F6 F 0.8986(3) 0.7168(4) 0.8876(2) 0.1351(14) Uani 1 1 d . . . . .
N12 N 0.8689(5) 0.7264(5) 0.43586(18) 0.0927(12) Uani 1 1 d . . . . .
C4 C 0.0915(4) 0.3490(4) 0.84226(16) 0.0586(8) Uani 1 1 d . . . . .
C9 C 0.3349(4) 0.1252(4) 0.88125(16) 0.0616(8) Uani 1 1 d . . . . .
C3 C 0.0421(4) 0.3734(4) 0.77983(17) 0.0645(8) Uani 1 1 d . . . . .
C20 C 0.4483(4) 0.2721(4) 0.68789(18) 0.0669(9) Uani 1 1 d . . . . .
C8 C 0.2381(4) 0.2219(4) 0.89360(15) 0.0588(8) Uani 1 1 d . . . . .
C14 C 0.1273(4) -0.0707(4) 0.68992(18) 0.0669(9) Uani 1 1 d . . . . .
C19 C 0.3929(4) 0.1478(4) 0.65153(16) 0.0612(8) Uani 1 1 d . . . . .
N13 N 0.8685(5) 0.0847(5) 0.8635(3) 0.1071(15) Uani 1 1 d . . . . .
N11 N 0.5786(6) 0.9193(6) 0.7147(2) 0.1149(18) Uani 1 1 d . . . . .
N14 N 0.6335(5) 0.4113(5) 1.1334(3) 0.1069(15) Uani 1 1 d . . . . .
C18 C 0.4326(4) 0.0907(5) 0.59609(18) 0.0733(10) Uani 1 1 d . . . . .
H18 H 0.5008 0.1313 0.5772 0.088 Uiso 1 1 calc R U . . .
F3 F 0.7545(6) 0.2428(4) 0.5599(2) 0.1595(18) Uani 1 1 d . . . . .
C17 C 0.3683(5) -0.0282(5) 0.56936(19) 0.0816(12) Uani 1 1 d . . . . .
H17 H 0.3930 -0.0680 0.5318 0.098 Uiso 1 1 calc R U . . .
C28 C 0.7592(5) 0.7967(5) 0.5476(2) 0.0788(11) Uani 1 1 d . . . . .
C38 C 0.7186(4) 0.2734(4) 1.0267(2) 0.0787(11) Uani 1 1 d . . . . .
C16 C 0.2687(5) -0.0882(5) 0.59740(19) 0.0781(11) Uani 1 1 d . . . . .
H16 H 0.2268 -0.1693 0.5797 0.094 Uiso 1 1 calc R U . . .
F1 F 0.7523(6) 0.4624(4) 0.57670(17) 0.1543(19) Uani 1 1 d . . . . .
C37 C 0.7672(4) 0.2051(4) 0.9701(3) 0.0814(12) Uani 1 1 d . . . . .
C7 C 0.2035(5) 0.2745(5) 0.95086(17) 0.0727(10) Uani 1 1 d . . . . .
H7 H 0.2420 0.2481 0.9876 0.087 Uiso 1 1 calc R U . . .
C10 C 0.4157(4) 0.0555(5) 0.9189(2) 0.0793(11) Uani 1 1 d . . . . .
H10A H 0.4212 0.0579 0.9621 0.095 Uiso 1 1 calc R U . . .
C13 C 0.0429(6) -0.1846(5) 0.6868(3) 0.0918(14) Uani 1 1 d . . . . .
H13 H 0.0383 -0.2593 0.6575 0.110 Uiso 1 1 calc R U . . .
C27 C 0.6990(5) 0.8379(5) 0.6063(2) 0.0829(12) Uani 1 1 d . . . . .
C5 C 0.0544(4) 0.4051(4) 0.89876(18) 0.0702(10) Uani 1 1 d . . . . .
H5A H -0.0079 0.4676 0.8999 0.084 Uiso 1 1 calc R U . . .
C11 C 0.4855(5) -0.0179(5) 0.8776(3) 0.0895(14) Uani 1 1 d . . . . .
H11 H 0.5487 -0.0753 0.8881 0.107 Uiso 1 1 calc R U . . .
C6 C 0.1106(5) 0.3670(5) 0.95275(18) 0.0769(11) Uani 1 1 d . . . . .
H6A H 0.0863 0.4036 0.9910 0.092 Uiso 1 1 calc R U . . .
C12 C -0.0313(6) -0.1641(6) 0.7353(3) 0.1008(16) Uani 1 1 d . . . . .
H12 H -0.0978 -0.2232 0.7453 0.121 Uiso 1 1 calc R U . . .
C2 C -0.0513(5) 0.4546(5) 0.7570(2) 0.0905(14) Uani 1 1 d . . . . .
H2 H -0.1026 0.5107 0.7798 0.109 Uiso 1 1 calc R U . . .
C29 C 0.6970(5) 0.6987(5) 0.5033(2) 0.0874(13) Uani 1 1 d . . . . .
H29 H 0.6175 0.6545 0.5100 0.105 Uiso 1 1 calc R U . . .
C36 C 0.8377(5) 0.0946(5) 0.9725(3) 0.0947(14) Uani 1 1 d . . . . .
H36 H 0.8532 0.0583 1.0099 0.114 Uiso 1 1 calc R U . . .
C26 C 0.7283(6) 0.9645(6) 0.6380(3) 0.0978(15) Uani 1 1 d . . . . .
H26 H 0.7890 1.0248 0.6241 0.117 Uiso 1 1 calc R U . . .
C31 C 0.7571(6) 0.6684(6) 0.4488(2) 0.0939(14) Uani 1 1 d . . . . .
H31 H 0.7151 0.6024 0.4193 0.113 Uiso 1 1 calc R U . . .
C30 C 0.8794(6) 0.8536(6) 0.5346(3) 0.0954(14) Uani 1 1 d . . . . .
H30 H 0.9265 0.9172 0.5637 0.114 Uiso 1 1 calc R U . . .
F4 F 0.6216(6) 0.3451(8) 0.5057(4) 0.258(4) Uani 1 1 d . . . . .
C35 C 0.7453(5) 0.2511(5) 0.9123(3) 0.0974(16) Uani 1 1 d . . . . .
H35 H 0.6958 0.3236 0.9080 0.117 Uiso 1 1 calc R U . . .
C39 C 0.6054(5) 0.3412(6) 1.0238(3) 0.0964(15) Uani 1 1 d . . . . .
H39 H 0.5556 0.3421 0.9860 0.116 Uiso 1 1 calc R U . . .
C21 C 0.5544(6) 0.3607(6) 0.6823(3) 0.1002(16) Uani 1 1 d . . . . .
H21 H 0.6128 0.3572 0.6515 0.120 Uiso 1 1 calc R U . . .
C1 C -0.0498(6) 0.4325(6) 0.6934(3) 0.1017(17) Uani 1 1 d . . . . .
H1A H -0.1022 0.4713 0.6643 0.122 Uiso 1 1 calc R U . . .
C32 C 0.9287(6) 0.8170(7) 0.4795(3) 0.1006(16) Uani 1 1 d . . . . .
H32 H 1.0092 0.8578 0.4719 0.121 Uiso 1 1 calc R U . . .
C41 C 0.5678(6) 0.4071(6) 1.0778(4) 0.1079(18) Uani 1 1 d . . . . .
H41 H 0.4913 0.4514 1.0750 0.130 Uiso 1 1 calc R U . . .
C25 C 0.6100(7) 0.7533(6) 0.6303(3) 0.1060(18) Uani 1 1 d . . . . .
H25 H 0.5886 0.6673 0.6110 0.127 Uiso 1 1 calc R U . . .
C24 C 0.6646(7) 0.9976(7) 0.6906(3) 0.1116(19) Uani 1 1 d . . . . .
H24 H 0.6839 1.0830 0.7110 0.134 Uiso 1 1 calc R U . . .
C40 C 0.7851(5) 0.2731(5) 1.0848(3) 0.0984(16) Uani 1 1 d . . . . .
H40 H 0.8603 0.2273 1.0894 0.118 Uiso 1 1 calc R U . . .
C22 C 0.5541(7) 0.4550(6) 0.7328(3) 0.1123(19) Uani 1 1 d . . . . .
H22 H 0.6137 0.5293 0.7426 0.135 Uiso 1 1 calc R U . . .
C34 C 0.8847(6) 0.0389(6) 0.9187(4) 0.1074(18) Uani 1 1 d . . . . .
H34 H 0.9311 -0.0362 0.9211 0.129 Uiso 1 1 calc R U . . .
C33 C 0.7974(7) 0.1888(6) 0.8616(3) 0.1095(19) Uani 1 1 d . . . . .
H33 H 0.7819 0.2217 0.8233 0.131 Uiso 1 1 calc R U . . .
C23 C 0.5531(7) 0.7986(7) 0.6837(3) 0.120(2) Uani 1 1 d . . . . .
H23 H 0.4926 0.7405 0.6991 0.144 Uiso 1 1 calc R U . . .
C42 C 0.7378(6) 0.3424(6) 1.1366(3) 0.1108(19) Uani 1 1 d . . . . .
H42 H 0.7826 0.3399 1.1756 0.133 Uiso 1 1 calc R U . . .
B2 B 0.7667(5) 0.6867(5) 0.8725(2) 0.0708(11) Uani 1 1 d . . . . .
B1 B 0.7362(6) 0.3564(6) 0.5347(3) 0.0852(14) Uani 1 1 d . . . . .
F2 F 0.8174(7) 0.3661(5) 0.4890(3) 0.193(3) Uani 1 1 d . . . . .

loop_
_atom_site_aniso_label
_atom_site_aniso_U_11
_atom_site_aniso_U_22
_atom_site_aniso_U_33
_atom_site_aniso_U_23
_atom_site_aniso_U_13
_atom_site_aniso_U_12
Fe1 0.0581(3) 0.0610(3) 0.0418(3) -0.0023(2) 0.0154(2) 0.0171(2)
F5 0.104(2) 0.104(2) 0.0893(17) 0.0079(15) 0.0174(15) 0.0460(16)
N3 0.0605(16) 0.0610(15) 0.0433(13) -0.0004(11) 0.0099(11) 0.0110(12)
N8 0.0620(16) 0.0600(15) 0.0485(13) 0.0026(11) 0.0107(12) 0.0122(12)
N4 0.0645(17) 0.0704(18) 0.0628(16) 0.0077(14) 0.0170(13) 0.0233(14)
N7 0.0665(18) 0.0719(19) 0.0676(17) 0.0109(15) 0.0259(14) 0.0181(14)
N2 0.0701(19) 0.080(2) 0.0483(14) 0.0069(13) 0.0065(13) 0.0083(15)
F8 0.152(3) 0.146(3) 0.0727(17) 0.0132(18) 0.0049(18) 0.000(3)
F7 0.143(3) 0.0802(19) 0.181(4) 0.041(2) 0.059(3) 0.0298(19)
N9 0.0677(19) 0.0624(17) 0.0721(19) -0.0102(14) 0.0031(15) 0.0117(14)
N5 0.070(2) 0.075(2) 0.096(2) 0.0170(18) 0.0238(18) 0.0313(17)
N6 0.078(2) 0.091(3) 0.098(3) 0.028(2) 0.039(2) 0.016(2)
N1 0.095(3) 0.114(3) 0.0556(18) 0.0211(19) -0.0054(17) 0.006(2)
N10 0.090(3) 0.072(2) 0.105(3) -0.021(2) -0.006(2) 0.006(2)
C15 0.069(2) 0.066(2) 0.0538(18) 0.0009(15) 0.0073(15) 0.0130(16)
F6 0.0724(19) 0.132(3) 0.193(4) -0.017(3) -0.007(2) 0.0263(18)
N12 0.101(3) 0.116(3) 0.067(2) 0.021(2) 0.012(2) 0.027(3)
C4 0.0598(19) 0.0600(18) 0.0566(18) 0.0004(14) 0.0117(14) 0.0113(15)
C9 0.0608(19) 0.070(2) 0.0560(18) 0.0102(15) 0.0099(15) 0.0111(16)
C3 0.065(2) 0.069(2) 0.0604(19) 0.0050(16) 0.0086(16) 0.0139(17)
C20 0.067(2) 0.072(2) 0.063(2) 0.0038(17) 0.0108(16) 0.0080(17)
C8 0.0610(19) 0.069(2) 0.0465(16) 0.0027(14) 0.0081(14) 0.0085(15)
C14 0.070(2) 0.067(2) 0.065(2) 0.0028(17) 0.0128(17) 0.0127(17)
C19 0.065(2) 0.069(2) 0.0513(17) 0.0057(15) 0.0135(15) 0.0116(16)
N13 0.101(3) 0.092(3) 0.129(4) -0.008(3) 0.050(3) -0.003(2)
N11 0.129(4) 0.131(4) 0.101(3) 0.026(3) 0.039(3) 0.075(4)
N14 0.091(3) 0.088(3) 0.135(4) -0.028(3) 0.031(3) 0.000(2)
C18 0.076(2) 0.089(3) 0.057(2) 0.0048(19) 0.0204(18) 0.012(2)
F3 0.237(6) 0.093(2) 0.163(4) 0.035(2) 0.060(4) 0.039(3)
C17 0.096(3) 0.094(3) 0.056(2) -0.003(2) 0.025(2) 0.014(2)
C28 0.083(3) 0.084(3) 0.076(2) 0.022(2) 0.013(2) 0.031(2)
C38 0.062(2) 0.061(2) 0.111(3) -0.003(2) 0.020(2) -0.0005(17)
C16 0.095(3) 0.078(3) 0.059(2) -0.0130(18) 0.015(2) 0.011(2)
F1 0.273(6) 0.092(2) 0.092(2) -0.0021(18) -0.014(3) 0.027(3)
C37 0.066(2) 0.060(2) 0.118(4) 0.002(2) 0.024(2) 0.0009(18)
C7 0.087(3) 0.088(3) 0.0450(17) 0.0031(17) 0.0121(17) 0.016(2)
C10 0.073(3) 0.091(3) 0.078(3) 0.028(2) -0.001(2) 0.014(2)
C13 0.099(3) 0.075(3) 0.100(3) 0.007(2) 0.013(3) -0.006(2)
C27 0.087(3) 0.088(3) 0.082(3) 0.020(2) 0.016(2) 0.037(2)
C5 0.073(2) 0.076(2) 0.063(2) -0.0035(18) 0.0191(18) 0.0204(19)
C11 0.072(3) 0.085(3) 0.118(4) 0.032(3) 0.005(3) 0.024(2)
C6 0.091(3) 0.088(3) 0.0525(19) -0.0086(18) 0.0195(19) 0.021(2)
C12 0.086(3) 0.098(4) 0.124(4) 0.034(3) 0.029(3) -0.002(3)
C2 0.091(3) 0.094(3) 0.091(3) 0.015(3) 0.000(2) 0.036(3)
C29 0.088(3) 0.093(3) 0.085(3) 0.021(2) 0.012(2) 0.015(3)
C36 0.091(3) 0.077(3) 0.118(4) 0.005(3) 0.022(3) 0.017(2)
C26 0.091(3) 0.106(4) 0.102(4) 0.008(3) 0.022(3) 0.036(3)
C31 0.106(4) 0.100(3) 0.077(3) 0.015(3) 0.002(3) 0.019(3)
C30 0.089(3) 0.110(4) 0.087(3) 0.011(3) 0.017(3) 0.005(3)
F4 0.139(5) 0.251(8) 0.350(10) -0.040(7) -0.105(6) 0.033(5)
C35 0.093(3) 0.076(3) 0.132(4) 0.021(3) 0.046(3) 0.010(2)
C39 0.079(3) 0.091(3) 0.122(4) 0.001(3) 0.028(3) 0.021(2)
C21 0.088(3) 0.103(4) 0.106(4) 0.008(3) 0.018(3) -0.019(3)
C1 0.104(4) 0.115(4) 0.089(3) 0.033(3) -0.016(3) 0.021(3)
C32 0.092(3) 0.127(5) 0.086(3) 0.016(3) 0.022(3) 0.011(3)
C41 0.082(3) 0.094(4) 0.149(5) -0.005(4) 0.034(4) 0.018(3)
C25 0.125(5) 0.094(3) 0.113(4) 0.024(3) 0.049(4) 0.038(3)
C24 0.114(5) 0.117(5) 0.108(4) 0.001(4) 0.016(4) 0.051(4)
C40 0.067(3) 0.088(3) 0.134(5) -0.016(3) 0.010(3) 0.007(2)
C22 0.102(4) 0.085(3) 0.141(5) -0.007(3) 0.002(4) -0.017(3)
C34 0.092(4) 0.077(3) 0.155(6) -0.003(3) 0.038(4) 0.013(3)
C33 0.116(4) 0.090(3) 0.129(5) 0.012(3) 0.058(4) 0.000(3)
C23 0.142(5) 0.109(4) 0.130(5) 0.038(4) 0.066(4) 0.050(4)
C42 0.091(4) 0.104(4) 0.125(5) -0.033(3) 0.007(3) -0.003(3)
B2 0.073(3) 0.070(3) 0.072(3) 0.007(2) 0.010(2) 0.018(2)
B1 0.090(4) 0.086(3) 0.078(3) 0.002(3) 0.010(3) 0.007(3)
F2 0.273(7) 0.127(3) 0.191(5) 0.005(3) 0.130(5) -0.002(4)

loop_
_atom_type_symbol
_atom_type_description
_atom_type_scat_dispersion_real
_atom_type_scat_dispersion_imag
_atom_type_scat_source
C C 0.0181 0.0091 'International Tables Vol C Tables 4.2.6.8 and 6.1.1.4'
H H 0.0000 0.0000 'International Tables Vol C Tables 4.2.6.8 and 6.1.1.4'
B B 0.0090 0.0039 'International Tables Vol C Tables 4.2.6.8 and 6.1.1.4'
F F 0.0727 0.0534 'International Tables Vol C Tables 4.2.6.8 and 6.1.1.4'
Fe Fe -1.1336 3.1974 'International Tables Vol C Tables 4.2.6.8 and 6.1.1.4'
N N 0.0311 0.0180 'International Tables Vol C Tables 4.2.6.8 and 6.1.1.4'

loop_
_exptl_crystal_face_index_h
_exptl_crystal_face_index_k
_exptl_crystal_face_index_l
_exptl_crystal_face_perp_dist
5 -5 1 0.1371
4 5 -3 0.1927
-4 4 -7 0.1664
0 0 -14 0.1925
-4 -5 1 0.1570
0 0 14 0.0524
0 1 -14 0.1879

loop_
_geom_angle_atom_site_label_1
_geom_angle_atom_site_label_2
_geom_angle_atom_site_label_3
_geom_angle
_geom_angle_site_symmetry_1
_geom_angle_site_symmetry_3
_geom_angle_publ_flag
N3 Fe1 N4 77.19(11) . . ?
N3 Fe1 N7 100.89(12) . . ?
N3 Fe1 N2 77.30(12) . . ?
N3 Fe1 N9 104.44(13) . . ?
N8 Fe1 N3 175.37(11) . . ?
N8 Fe1 N4 98.58(12) . . ?
N8 Fe1 N7 77.28(12) . . ?
N8 Fe1 N2 106.97(12) . . ?
N8 Fe1 N9 77.42(12) . . ?
N7 Fe1 N4 92.70(14) . . ?
N2 Fe1 N4 154.43(12) . . ?
N2 Fe1 N7 93.77(13) . . ?
N2 Fe1 N9 92.37(13) . . ?
N9 Fe1 N4 92.27(14) . . ?
N9 Fe1 N7 154.66(13) . . ?
C4 N3 Fe1 119.8(2) . . ?
C4 N3 C8 120.2(3) . . ?
C8 N3 Fe1 120.1(2) . . ?
C15 N8 Fe1 120.1(2) . . ?
C19 N8 Fe1 119.9(2) . . ?
C19 N8 C15 120.0(3) . . ?
N5 N4 Fe1 138.8(3) . . ?
N5 N4 C9 105.9(3) . . ?
C9 N4 Fe1 115.3(2) . . ?
N6 N7 Fe1 138.3(3) . . ?
C14 N7 Fe1 115.3(3) . . ?
C14 N7 N6 106.0(4) . . ?
N1 N2 Fe1 138.6(3) . . ?
N1 N2 C3 105.7(3) . . ?
C3 N2 Fe1 115.7(2) . . ?
N10 N9 Fe1 138.8(3) . . ?
N10 N9 C20 105.3(4) . . ?
C20 N9 Fe1 115.8(3) . . ?
N4 N5 H5 124.4 . . ?
C11 N5 N4 111.3(4) . . ?
C11 N5 H5 124.4 . . ?
N7 N6 H6 124.9 . . ?
C12 N6 N7 110.2(4) . . ?
C12 N6 H6 124.9 . . ?
N2 N1 H1 124.6 . . ?
C1 N1 N2 110.9(4) . . ?
C1 N1 H1 124.6 . . ?
N9 N10 H10 124.4 . . ?
C22 N10 N9 111.3(4) . . ?
C22 N10 H10 124.4 . . ?
N8 C15 C14 111.3(3) . . ?
N8 C15 C16 120.7(4) . . ?
C16 C15 C14 128.1(4) . . ?
C31 N12 C32 116.4(5) . . ?
N3 C4 C3 111.4(3) . . ?
N3 C4 C5 120.9(3) . . ?
C5 C4 C3 127.7(3) . . ?
N4 C9 C8 115.8(3) . . ?
N4 C9 C10 110.0(4) . . ?
C10 C9 C8 134.2(4) . . ?
N2 C3 C4 115.8(3) . . ?
N2 C3 C2 110.5(4) . . ?
C2 C3 C4 133.7(4) . . ?
N9 C20 C19 115.4(4) . . ?
N9 C20 C21 110.8(4) . . ?
C21 C20 C19 133.8(4) . . ?
N3 C8 C9 111.6(3) . . ?
N3 C8 C7 120.9(3) . . ?
C7 C8 C9 127.5(3) . . ?
N7 C14 C15 115.8(4) . . ?
N7 C14 C13 109.6(4) . . ?
C13 C14 C15 134.6(4) . . ?
N8 C19 C20 111.5(3) . . ?
N8 C19 C18 121.5(4) . . ?
C18 C19 C20 127.1(4) . . ?
C33 N13 C34 115.6(5) . . ?
C24 N11 C23 115.0(5) . . ?
C42 N14 C41 116.6(5) . . ?
C19 C18 H18 120.9 . . ?
C19 C18 C17 118.2(4) . . ?
C17 C18 H18 120.9 . . ?
C18 C17 H17 119.6 . . ?
C16 C17 C18 120.9(4) . . ?
C16 C17 H17 119.6 . . ?
C29 C28 C27 121.2(5) . . ?
C30 C28 C27 122.0(5) . . ?
C30 C28 C29 116.8(5) . . ?
C39 C38 C37 121.8(5) . . ?
C40 C38 C37 121.1(4) . . ?
C40 C38 C39 117.1(5) . . ?
C15 C16 H16 120.6 . . ?
C17 C16 C15 118.8(4) . . ?
C17 C16 H16 120.6 . . ?
C36 C37 C38 121.6(5) . . ?
C36 C37 C35 117.2(5) . . ?
C35 C37 C38 121.2(4) . . ?
C8 C7 H7 120.6 . . ?
C8 C7 C6 118.8(4) . . ?
C6 C7 H7 120.6 . . ?
C9 C10 H10A 127.8 . . ?
C11 C10 C9 104.5(4) . . ?
C11 C10 H10A 127.8 . . ?
C14 C13 H13 127.3 . . ?
C12 C13 C14 105.4(5) . . ?
C12 C13 H13 127.3 . . ?
C26 C27 C28 121.0(5) . . ?
C25 C27 C28 121.2(5) . . ?
C25 C27 C26 117.8(5) . . ?
C4 C5 H5A 120.5 . . ?
C6 C5 C4 118.9(4) . . ?
C6 C5 H5A 120.5 . . ?
N5 C11 C10 108.4(4) . . ?
N5 C11 H11 125.8 . . ?
C10 C11 H11 125.8 . . ?
C7 C6 H6A 119.8 . . ?
C5 C6 C7 120.3(3) . . ?
C5 C6 H6A 119.8 . . ?
N6 C12 C13 108.9(5) . . ?
N6 C12 H12 125.5 . . ?
C13 C12 H12 125.5 . . ?
C3 C2 H2 128.0 . . ?
C1 C2 C3 104.1(5) . . ?
C1 C2 H2 128.0 . . ?
C28 C29 H29 121.0 . . ?
C28 C29 C31 118.0(5) . . ?
C31 C29 H29 121.0 . . ?
C37 C36 H36 120.6 . . ?
C34 C36 C37 118.8(6) . . ?
C34 C36 H36 120.6 . . ?
C27 C26 H26 121.1 . . ?
C24 C26 C27 117.7(6) . . ?
C24 C26 H26 121.1 . . ?
N12 C31 C29 124.7(5) . . ?
N12 C31 H31 117.6 . . ?
C29 C31 H31 117.6 . . ?
C28 C30 H30 119.9 . . ?
C32 C30 C28 120.2(6) . . ?
C32 C30 H30 119.9 . . ?
C37 C35 H35 120.3 . . ?
C33 C35 C37 119.3(5) . . ?
C33 C35 H35 120.3 . . ?
C38 C39 H39 120.4 . . ?
C41 C39 C38 119.1(6) . . ?
C41 C39 H39 120.4 . . ?
C20 C21 H21 127.9 . . ?
C22 C21 C20 104.2(5) . . ?
C22 C21 H21 127.9 . . ?
N1 C1 C2 108.9(4) . . ?
N1 C1 H1A 125.6 . . ?
C2 C1 H1A 125.6 . . ?
N12 C32 C30 123.8(6) . . ?
N12 C32 H32 118.1 . . ?
C30 C32 H32 118.1 . . ?
N14 C41 C39 124.2(5) . . ?
N14 C41 H41 117.9 . . ?
C39 C41 H41 117.9 . . ?
C27 C25 H25 120.6 . . ?
C27 C25 C23 118.8(6) . . ?
C23 C25 H25 120.6 . . ?
N11 C24 C26 126.0(7) . . ?
N11 C24 H24 117.0 . . ?
C26 C24 H24 117.0 . . ?
C38 C40 H40 120.5 . . ?
C38 C40 C42 119.0(5) . . ?
C42 C40 H40 120.5 . . ?
N10 C22 C21 108.4(5) . . ?
N10 C22 H22 125.8 . . ?
C21 C22 H22 125.8 . . ?
N13 C34 C36 124.8(6) . . ?
N13 C34 H34 117.6 . . ?
C36 C34 H34 117.6 . . ?
N13 C33 C35 124.3(6) . . ?
N13 C33 H33 117.9 . . ?
C35 C33 H33 117.9 . . ?
N11 C23 C25 124.7(7) . . ?
N11 C23 H23 117.7 . . ?
C25 C23 H23 117.7 . . ?
N14 C42 C40 123.8(6) . . ?
N14 C42 H42 118.1 . . ?
C40 C42 H42 118.1 . . ?
F8 B2 F5 109.3(4) . . ?
F8 B2 F7 110.2(4) . . ?
F8 B2 F6 109.6(5) . . ?
F7 B2 F5 109.7(4) . . ?
F7 B2 F6 108.7(4) . . ?
F6 B2 F5 109.3(4) . . ?
F3 B1 F2 108.6(6) . . ?
F1 B1 F3 112.7(5) . . ?
F1 B1 F2 111.7(6) . . ?
F4 B1 F3 108.0(7) . . ?
F4 B1 F1 111.5(6) . . ?
F4 B1 F2 103.8(7) . . ?

loop_
_geom_bond_atom_site_label_1
_geom_bond_atom_site_label_2
_geom_bond_distance
_geom_bond_site_symmetry_2
_geom_bond_publ_flag
Fe1 N3 2.005(3) . ?
Fe1 N8 1.998(3) . ?
Fe1 N4 2.071(3) . ?
Fe1 N7 2.066(4) . ?
Fe1 N2 2.048(3) . ?
Fe1 N9 2.052(4) . ?
F5 B2 1.379(5) . ?
N3 C4 1.345(4) . ?
N3 C8 1.347(4) . ?
N8 C15 1.353(5) . ?
N8 C19 1.344(5) . ?
N4 N5 1.341(4) . ?
N4 C9 1.347(5) . ?
N7 N6 1.347(5) . ?
N7 C14 1.345(5) . ?
N2 N1 1.345(5) . ?
N2 C3 1.346(5) . ?
F8 B2 1.354(6) . ?
F7 B2 1.355(6) . ?
N9 N10 1.339(5) . ?
N9 C20 1.344(5) . ?
N5 H5 0.8600 . ?
N5 C11 1.323(6) . ?
N6 H6 0.8600 . ?
N6 C12 1.331(7) . ?
N1 H1 0.8600 . ?
N1 C1 1.332(7) . ?
N10 H10 0.8600 . ?
N10 C22 1.324(8) . ?
C15 C14 1.461(6) . ?
C15 C16 1.384(5) . ?
F6 B2 1.367(6) . ?
N12 C31 1.314(7) . ?
N12 C32 1.323(7) . ?
C4 C3 1.454(5) . ?
C4 C5 1.384(5) . ?
C9 C8 1.461(5) . ?
C9 C10 1.393(5) . ?
C3 C2 1.398(6) . ?
C20 C19 1.465(6) . ?
C20 C21 1.382(7) . ?
C8 C7 1.377(5) . ?
C14 C13 1.387(6) . ?
C19 C18 1.378(5) . ?
N13 C34 1.328(8) . ?
N13 C33 1.326(8) . ?
N11 C24 1.319(9) . ?
N11 C23 1.329(9) . ?
N14 C41 1.324(8) . ?
N14 C42 1.316(8) . ?
C18 H18 0.9300 . ?
C18 C17 1.379(7) . ?
F3 B1 1.345(7) . ?
C17 H17 0.9300 . ?
C17 C16 1.366(7) . ?
C28 C27 1.488(7) . ?
C28 C29 1.386(7) . ?
C28 C30 1.384(7) . ?
C38 C37 1.481(7) . ?
C38 C39 1.387(7) . ?
C38 C40 1.378(8) . ?
C16 H16 0.9300 . ?
F1 B1 1.323(7) . ?
C37 C36 1.378(7) . ?
C37 C35 1.386(8) . ?
C7 H7 0.9300 . ?
C7 C6 1.382(6) . ?
C10 H10A 0.9300 . ?
C10 C11 1.377(7) . ?
C13 H13 0.9300 . ?
C13 C12 1.349(8) . ?
C27 C26 1.391(8) . ?
C27 C25 1.377(8) . ?
C5 H5A 0.9300 . ?
C5 C6 1.364(6) . ?
C11 H11 0.9300 . ?
C6 H6A 0.9300 . ?
C12 H12 0.9300 . ?
C2 H2 0.9300 . ?
C2 C1 1.371(8) . ?
C29 H29 0.9300 . ?
C29 C31 1.387(8) . ?
C36 H36 0.9300 . ?
C36 C34 1.376(8) . ?
C26 H26 0.9300 . ?
C26 C24 1.378(8) . ?
C31 H31 0.9300 . ?
C30 H30 0.9300 . ?
C30 C32 1.356(8) . ?
F4 B1 1.275(8) . ?
C35 H35 0.9300 . ?
C35 C33 1.371(8) . ?
C39 H39 0.9300 . ?
C39 C41 1.377(8) . ?
C21 H21 0.9300 . ?
C21 C22 1.373(9) . ?
C1 H1A 0.9300 . ?
C32 H32 0.9300 . ?
C41 H41 0.9300 . ?
C25 H25 0.9300 . ?
C25 C23 1.384(8) . ?
C24 H24 0.9300 . ?
C40 H40 0.9300 . ?
C40 C42 1.396(8) . ?
C22 H22 0.9300 . ?
C34 H34 0.9300 . ?
C33 H33 0.9300 . ?
C23 H23 0.9300 . ?
C42 H42 0.9300 . ?
B1 F2 1.348(8) . ?

loop_
_geom_torsion_atom_site_label_1
_geom_torsion_atom_site_label_2
_geom_torsion_atom_site_label_3
_geom_torsion_atom_site_label_4
_geom_torsion
_geom_torsion_site_symmetry_1
_geom_torsion_site_symmetry_2
_geom_torsion_site_symmetry_3
_geom_torsion_site_symmetry_4
_geom_torsion_publ_flag
Fe1 N3 C4 C3 1.4(4) . . . . ?
Fe1 N3 C4 C5 -179.3(3) . . . . ?
Fe1 N3 C8 C9 0.4(4) . . . . ?
Fe1 N3 C8 C7 179.8(3) . . . . ?
Fe1 N8 C15 C14 -0.3(4) . . . . ?
Fe1 N8 C15 C16 178.9(3) . . . . ?
Fe1 N8 C19 C20 1.2(4) . . . . ?
Fe1 N8 C19 C18 -178.1(3) . . . . ?
Fe1 N4 N5 C11 -176.2(4) . . . . ?
Fe1 N4 C9 C8 -3.5(4) . . . . ?
Fe1 N4 C9 C10 176.9(3) . . . . ?
Fe1 N7 N6 C12 -171.6(4) . . . . ?
Fe1 N7 C14 C15 -6.2(4) . . . . ?
Fe1 N7 C14 C13 173.5(3) . . . . ?
Fe1 N2 N1 C1 178.1(4) . . . . ?
Fe1 N2 C3 C4 2.2(5) . . . . ?
Fe1 N2 C3 C2 -179.1(3) . . . . ?
Fe1 N9 N10 C22 174.8(4) . . . . ?
Fe1 N9 C20 C19 2.4(5) . . . . ?
Fe1 N9 C20 C21 -176.0(3) . . . . ?
N3 C4 C3 N2 -2.3(5) . . . . ?
N3 C4 C3 C2 179.4(5) . . . . ?
N3 C4 C5 C6 -0.6(6) . . . . ?
N3 C8 C7 C6 -0.3(6) . . . . ?
N8 C15 C14 N7 4.3(5) . . . . ?
N8 C15 C14 C13 -175.4(5) . . . . ?
N8 C15 C16 C17 0.0(7) . . . . ?
N8 C19 C18 C17 -1.6(6) . . . . ?
N4 N5 C11 C10 -0.1(6) . . . . ?
N4 C9 C8 N3 2.1(5) . . . . ?
N4 C9 C8 C7 -177.3(4) . . . . ?
N4 C9 C10 C11 0.6(5) . . . . ?
N7 N6 C12 C13 0.1(7) . . . . ?
N7 C14 C13 C12 0.6(6) . . . . ?
N2 N1 C1 C2 0.6(7) . . . . ?
N2 C3 C2 C1 0.8(6) . . . . ?
N9 N10 C22 C21 0.1(8) . . . . ?
N9 C20 C19 N8 -2.3(5) . . . . ?
N9 C20 C19 C18 176.9(4) . . . . ?
N9 C20 C21 C22 -0.5(6) . . . . ?
N5 N4 C9 C8 178.9(3) . . . . ?
N5 N4 C9 C10 -0.7(5) . . . . ?
N6 N7 C14 C15 179.8(3) . . . . ?
N6 N7 C14 C13 -0.5(5) . . . . ?
N1 N2 C3 C4 -179.1(4) . . . . ?
N1 N2 C3 C2 -0.4(5) . . . . ?
N10 N9 C20 C19 178.9(4) . . . . ?
N10 N9 C20 C21 0.6(5) . . . . ?
C15 N8 C19 C20 -177.8(3) . . . . ?
C15 N8 C19 C18 2.9(5) . . . . ?
C15 C14 C13 C12 -179.8(5) . . . . ?
C4 N3 C8 C9 -179.3(3) . . . . ?
C4 N3 C8 C7 0.1(6) . . . . ?
C4 C3 C2 C1 179.1(5) . . . . ?
C4 C5 C6 C7 0.3(7) . . . . ?
C9 N4 N5 C11 0.5(5) . . . . ?
C9 C8 C7 C6 179.0(4) . . . . ?
C9 C10 C11 N5 -0.3(6) . . . . ?
C3 N2 N1 C1 -0.1(6) . . . . ?
C3 C4 C5 C6 178.6(4) . . . . ?
C3 C2 C1 N1 -0.8(7) . . . . ?
C20 N9 N10 C22 -0.4(6) . . . . ?
C20 C19 C18 C17 179.3(4) . . . . ?
C20 C21 C22 N10 0.2(7) . . . . ?
C8 N3 C4 C3 -178.9(3) . . . . ?
C8 N3 C4 C5 0.4(6) . . . . ?
C8 C9 C10 C11 -178.8(5) . . . . ?
C8 C7 C6 C5 0.1(7) . . . . ?
C14 N7 N6 C12 0.2(5) . . . . ?
C14 C15 C16 C17 179.0(4) . . . . ?
C14 C13 C12 N6 -0.4(7) . . . . ?
C19 N8 C15 C14 178.7(3) . . . . ?
C19 N8 C15 C16 -2.1(6) . . . . ?
C19 C20 C21 C22 -178.4(5) . . . . ?
C19 C18 C17 C16 -0.5(7) . . . . ?
C18 C17 C16 C15 1.3(7) . . . . ?
C28 C27 C26 C24 177.3(5) . . . . ?
C28 C27 C25 C23 -177.4(5) . . . . ?
C28 C29 C31 N12 -0.2(8) . . . . ?
C28 C30 C32 N12 -0.8(9) . . . . ?
C38 C37 C36 C34 -177.4(5) . . . . ?
C38 C37 C35 C33 176.9(5) . . . . ?
C38 C39 C41 N14 0.5(9) . . . . ?
C38 C40 C42 N14 -1.3(9) . . . . ?
C16 C15 C14 N7 -174.8(4) . . . . ?
C16 C15 C14 C13 5.6(8) . . . . ?
C37 C38 C39 C41 -177.6(5) . . . . ?
C37 C38 C40 C42 178.0(5) . . . . ?
C37 C36 C34 N13 0.7(9) . . . . ?
C37 C35 C33 N13 0.4(9) . . . . ?
C10 C9 C8 N3 -178.5(5) . . . . ?
C10 C9 C8 C7 2.2(8) . . . . ?
C27 C28 C29 C31 178.0(4) . . . . ?
C27 C28 C30 C32 -177.5(5) . . . . ?
C27 C26 C24 N11 1.0(9) . . . . ?
C27 C25 C23 N11 -0.6(11) . . . . ?
C5 C4 C3 N2 178.5(4) . . . . ?
C5 C4 C3 C2 0.2(8) . . . . ?
C29 C28 C27 C26 -154.0(5) . . . . ?
C29 C28 C27 C25 24.4(7) . . . . ?
C29 C28 C30 C32 2.7(8) . . . . ?
C36 C37 C35 C33 -2.2(8) . . . . ?
C26 C27 C25 C23 1.0(8) . . . . ?
C31 N12 C32 C30 -1.7(9) . . . . ?
C30 C28 C27 C26 26.2(7) . . . . ?
C30 C28 C27 C25 -155.4(5) . . . . ?
C30 C28 C29 C31 -2.2(7) . . . . ?
C35 C37 C36 C34 1.7(8) . . . . ?
C39 C38 C37 C36 -150.8(5) . . . . ?
C39 C38 C37 C35 30.2(7) . . . . ?
C39 C38 C40 C42 -1.5(8) . . . . ?
C21 C20 C19 N8 175.6(5) . . . . ?
C21 C20 C19 C18 -5.2(8) . . . . ?
C32 N12 C31 C29 2.2(8) . . . . ?
C41 N14 C42 C40 3.6(9) . . . . ?
C25 C27 C26 C24 -1.2(8) . . . . ?
C24 N11 C23 C25 0.4(10) . . . . ?
C40 C38 C37 C36 29.7(7) . . . . ?
C40 C38 C37 C35 -149.3(5) . . . . ?
C40 C38 C39 C41 1.9(8) . . . . ?
C34 N13 C33 C35 1.9(9) . . . . ?
C33 N13 C34 C36 -2.5(9) . . . . ?
C23 N11 C24 C26 -0.6(9) . . . . ?
C42 N14 C41 C39 -3.2(9) . . . . ?

loop_
_exptl_oxdiff_crystal_face_indexfrac_h
_exptl_oxdiff_crystal_face_indexfrac_k
_exptl_oxdiff_crystal_face_indexfrac_l
_exptl_oxdiff_crystal_face_x
_exptl_oxdiff_crystal_face_y
_exptl_oxdiff_crystal_face_z
4.9938 -4.6552 1.0201 0.2327 0.9724 -0.0158
4.3833 4.6129 -2.8761 -0.9642 0.2309 -0.1305
-4.2782 4.2241 -6.8359 -0.2130 -0.8872 -0.4094
0.4201 -0.2967 -13.8608 0.0498 -0.0133 -0.9987
-4.3430 -4.6605 1.2562 0.9725 -0.2327 0.0136
-0.3856 0.3334 13.8463 -0.0575 0.0151 0.9982
-0.1484 0.6686 -13.9527 -0.0358 -0.1538 -0.9875
